data_4104494
loop_
_publ_author_name
'Karl S. Hagen'
'Sunil G. Naik'
'Boi Hanh Huynh'
'Antonio Masello'
'George Christou'

_publ_contact_author_address
;
Department of Chemistry
Emory University
Atlanta, GA 30322
;
_publ_contact_author_email khagen@emory.edu
_publ_contact_author_fax 1-404-727-6586
_publ_contact_author_name 'Karl S. Hagen'
_publ_contact_author_phone 1-404-727-6556
_publ_section_title
;
 Intensely Colored Mixed-Valence Iron(II) Iron(III) Formate Analogue of
 Prussian Blue Exhibits N\'eel N-Type Ferrimagnetism
;
_journal_name_full 'Journal of the American Chemical Society'
_journal_page_first 7516
_journal_page_last 7517
_journal_paper_doi 10.1021/ja901093b
_journal_volume 131
_journal_year 2009
_chemical_formula_moiety '2(C3 H3 Fe O6), C2 H8 N1'
_chemical_formula_sum 'C8 H18 Fe2 N O12'
_chemical_formula_weight 431.93
_chemical_name_common catena-(Me2NH2)[Fe2(HCOO)6]
_chemical_name_systematic
;catena-(Dimethylammonium
 bis(\m~2~-formato-O,O')-iron(ii)-iron(iii)
;
_space_group_IT_number 163
_symmetry_cell_setting trigonal
_symmetry_Int_Tables_number 163
_symmetry_space_group_name_Hall '-P 3 2c'
_symmetry_space_group_name_H-M 'P -3 1 c'
_atom_sites_solution_hydrogens geom
_atom_sites_solution_primary direct
_atom_sites_solution_secondary difmap
_audit_creation_method SHELXL-97
_audit_update_record
;
2009-01-10 # Formatted by publCIF
;
_cell_angle_alpha 90.00
_cell_angle_beta 90.00
_cell_angle_gamma 120.00
_cell_formula_units_Z 2
_cell_length_a 8.2512(11)
_cell_length_b 8.2512(11)
_cell_length_c 13.846(3)
_cell_measurement_reflns_used 833
_cell_measurement_temperature 173(2)
_cell_measurement_theta_max 30.98
_cell_measurement_theta_min 2.85
_cell_volume 816.4(2)
_computing_cell_refinement 'Bruker SAINT'
_computing_data_collection 'Bruker SMART'
_computing_data_reduction 'Bruker SAINT'
_computing_molecular_graphics 'Bruker SHELXTL'
_computing_publication_material 'Bruker SHELXTL'
_computing_structure_refinement 'SHELXL-97 (Sheldrick, 2008)'
_computing_structure_solution 'SHELXS-97 (Sheldrick, 2008)'
_diffrn_ambient_temperature 173(2)
_diffrn_detector_area_resol_mean 8.333
_diffrn_measured_fraction_theta_full 0.998
_diffrn_measured_fraction_theta_max 0.998
_diffrn_measurement_device_type 'Bruker SMART APEX CCD'
_diffrn_measurement_method '\f and \w scans'
_diffrn_radiation_monochromator graphite
_diffrn_radiation_probe x-ray
_diffrn_radiation_type MoK\a
_diffrn_radiation_wavelength 0.71073
_diffrn_reflns_av_R_equivalents 0.0268
_diffrn_reflns_av_sigmaI/netI 0.0185
_diffrn_reflns_limit_h_max 9
_diffrn_reflns_limit_h_min -11
_diffrn_reflns_limit_k_max 11
_diffrn_reflns_limit_k_min -10
_diffrn_reflns_limit_l_max 12
_diffrn_reflns_limit_l_min -20
_diffrn_reflns_number 5015
_diffrn_reflns_theta_full 31.01
_diffrn_reflns_theta_max 31.01
_diffrn_reflns_theta_min 2.85
_diffrn_source 'fine-focus sealed tube'
_diffrn_source_type 'Bruker D8 Apex'
_exptl_absorpt_coefficient_mu 1.836
_exptl_absorpt_correction_T_max 0.8236
_exptl_absorpt_correction_T_min 0.5578
_exptl_absorpt_correction_type multi-scan
_exptl_absorpt_process_details Sadabs
_exptl_crystal_colour black
_exptl_crystal_density_diffrn 1.757
_exptl_crystal_density_method 'not measured'
_exptl_crystal_description needle
_exptl_crystal_F_000 442
_exptl_crystal_size_max 0.36
_exptl_crystal_size_mid 0.13
_exptl_crystal_size_min 0.11
_refine_diff_density_max 0.535
_refine_diff_density_min -0.505
_refine_diff_density_rms 0.080
_refine_ls_extinction_method none
_refine_ls_goodness_of_fit_ref 1.052
_refine_ls_hydrogen_treatment mixed
_refine_ls_matrix_type full
_refine_ls_number_parameters 40
_refine_ls_number_reflns 875
_refine_ls_number_restraints 0
_refine_ls_restrained_S_all 1.052
_refine_ls_R_factor_all 0.0305
_refine_ls_R_factor_gt 0.0279
_refine_ls_shift/su_max 0.000
_refine_ls_shift/su_mean 0.000
_refine_ls_structure_factor_coef Fsqd
_refine_ls_weighting_details 'calc w=1/[\s^2^(Fo^2^)+(0.0498P)^2^+0.1000P] where P=(Fo^2^+2Fc^2^)/3'
_refine_ls_weighting_scheme calc
_refine_ls_wR_factor_gt 0.0747
_refine_ls_wR_factor_ref 0.0765
_reflns_number_gt 812
_reflns_number_total 875
_reflns_threshold_expression >2sigma(I)
_cod_data_source_file ja901093b_si_002.cif
_cod_data_source_block fedmfs
_cod_original_sg_symbol_Hall '-P 3 2"c'
_cod_database_code 4104494

loop_
_symmetry_equiv_pos_as_xyz
'x, y, z'
'-y, x-y, z'
'-x+y, -x, z'
'-y, -x, -z+1/2'
'-x+y, y, -z+1/2'
'x, x-y, -z+1/2'
'-x, -y, -z'
'y, -x+y, -z'
'x-y, x, -z'
'y, x, z-1/2'
'x-y, -y, z-1/2'
'-x, -x+y, z-1/2'

loop_
_atom_site_label
_atom_site_type_symbol
_atom_site_fract_x
_atom_site_fract_y
_atom_site_fract_z
_atom_site_U_iso_or_equiv
_atom_site_adp_type
_atom_site_occupancy
_atom_site_symmetry_multiplicity
_atom_site_calc_flag
_atom_site_refinement_flags
Fe1 Fe 0.6667 0.3333 0.2500 0.01367(13) Uani 1 6 d S
Fe2 Fe 1.0000 0.0000 0.0000 0.01181(13) Uani 1 6 d S
O1 O 0.88601(15) 0.34161(13) 0.16656(8) 0.0281(3) Uani 1 1 d .
C1 C 0.8748(2) 0.2108(2) 0.11846(9) 0.0219(3) Uani 1 1 d .
H1 H 0.7473 0.0875 0.1062 0.026 Uiso 1 1 d R
O2 O 1.01268(12) 0.20634(13) 0.08198(7) 0.0197(2) Uani 1 1 d .
C2 C 1.3333 0.6667 0.1621(8) 0.168(5) Uani 1 3 d S
H2 H 1.2735 0.5542 0.1331 0.202 Uiso 1 1 d R
N1 N 1.2802(5) 0.5605(11) 0.2500 0.115(5) Uani 0.33 2 d SP
H3 H 1.3202 0.4977 0.2462 0.138 Uiso 0.33 1 d PR

loop_
_atom_site_aniso_label
_atom_site_aniso_U_11
_atom_site_aniso_U_22
_atom_site_aniso_U_33
_atom_site_aniso_U_23
_atom_site_aniso_U_13
_atom_site_aniso_U_12
Fe1 0.01288(16) 0.01288(16) 0.0153(2) 0.000 0.000 0.00644(8)
Fe2 0.01143(16) 0.01143(16) 0.0126(2) 0.000 0.000 0.00572(8)
O1 0.0267(5) 0.0237(5) 0.0340(6) -0.0080(4) 0.0078(4) 0.0127(4)
C1 0.0200(6) 0.0216(6) 0.0250(6) -0.0049(5) 0.0009(5) 0.0111(5)
O2 0.0188(5) 0.0182(4) 0.0229(5) -0.0050(3) 0.0018(3) 0.0097(4)
C2 0.0404(17) 0.0404(17) 0.425(15) 0.000 0.000 0.0202(8)
N1 0.025(3) 0.024(4) 0.295(17) 0.000 -0.048(6) 0.012(2)

loop_
_atom_type_symbol
_atom_type_description
_atom_type_scat_dispersion_real
_atom_type_scat_dispersion_imag
_atom_type_scat_source
C C 0.0033 0.0016 'International Tables Vol C Tables 4.2.6.8 and 6.1.1.4'
H H 0.0000 0.0000 'International Tables Vol C Tables 4.2.6.8 and 6.1.1.4'
N N 0.0061 0.0033 'International Tables Vol C Tables 4.2.6.8 and 6.1.1.4'
O O 0.0106 0.0060 'International Tables Vol C Tables 4.2.6.8 and 6.1.1.4'
Fe Fe 0.3463 0.8444 'International Tables Vol C Tables 4.2.6.8 and 6.1.1.4'

loop_
_geom_angle_atom_site_label_1
_geom_angle_atom_site_label_2
_geom_angle_atom_site_label_3
_geom_angle
_geom_angle_site_symmetry_1
_geom_angle_site_symmetry_3
O1 Fe1 O1 84.61(6) 5_655 2_655
O1 Fe1 O1 93.11(4) 5_655 6
O1 Fe1 O1 89.26(6) 2_655 6
O1 Fe1 O1 89.26(6) 5_655 3_665
O1 Fe1 O1 93.11(4) 2_655 3_665
O1 Fe1 O1 176.80(5) 6 3_665
O1 Fe1 O1 176.80(5) 5_655 .
O1 Fe1 O1 93.11(4) 2_655 .
O1 Fe1 O1 84.61(6) 6 .
O1 Fe1 O1 93.11(4) 3_665 .
O1 Fe1 O1 93.11(4) 5_655 4_665
O1 Fe1 O1 176.80(5) 2_655 4_665
O1 Fe1 O1 93.11(4) 6 4_665
O1 Fe1 O1 84.61(6) 3_665 4_665
O1 Fe1 O1 89.26(6) . 4_665
O2 Fe2 O2 180.00(6) 9_545 3_765
O2 Fe2 O2 88.90(4) 9_545 .
O2 Fe2 O2 91.10(4) 3_765 .
O2 Fe2 O2 88.90(4) 9_545 2_645
O2 Fe2 O2 91.10(4) 3_765 2_645
O2 Fe2 O2 91.10(4) . 2_645
O2 Fe2 O2 91.10(4) 9_545 8_665
O2 Fe2 O2 88.90(4) 3_765 8_665
O2 Fe2 O2 88.90(4) . 8_665
O2 Fe2 O2 180.00(10) 2_645 8_665
O2 Fe2 O2 91.10(4) 9_545 7_755
O2 Fe2 O2 88.90(4) 3_765 7_755
O2 Fe2 O2 180.0 . 7_755
O2 Fe2 O2 88.90(4) 2_645 7_755
O2 Fe2 O2 91.10(4) 8_665 7_755
C1 O1 Fe1 125.30(9) . .
O1 C1 O2 124.63(14) . .
O1 C1 H1 122.4 . .
O2 C1 H1 112.9 . .
C1 O2 Fe2 125.90(9) . .
N1 C2 N1 54.5(6) 3_775 2_755
N1 C2 N1 54.5(6) 3_775 .
N1 C2 N1 54.5(6) 2_755 .
N1 C2 H2 126.9 3_775 .
N1 C2 H2 129.1 2_755 .
N1 C2 H2 84.6 . .
N1 N1 N1 59.999(1) 3_775 2_755
N1 N1 C2 62.7(3) 3_775 4_775
N1 N1 C2 62.7(3) 2_755 4_775
N1 N1 C2 62.7(3) 3_775 .
N1 N1 C2 62.7(3) 2_755 .
C2 N1 C2 116.1(8) 4_775 .
N1 N1 H3 157.0 3_775 .
N1 N1 H3 97.3 2_755 .
C2 N1 H3 112.3 4_775 .
C2 N1 H3 105.0 . .

loop_
_geom_bond_atom_site_label_1
_geom_bond_atom_site_label_2
_geom_bond_distance
_geom_bond_site_symmetry_2
Fe1 O1 2.1192(11) 5_655
Fe1 O1 2.1192(11) 2_655
Fe1 O1 2.1192(11) 6
Fe1 O1 2.1192(11) 3_665
Fe1 O1 2.1192(11) .
Fe1 O1 2.1193(11) 4_665
Fe2 O2 2.0049(9) 9_545
Fe2 O2 2.0049(9) 3_765
Fe2 O2 2.0049(9) .
Fe2 O2 2.0050(9) 2_645
Fe2 O2 2.0049(9) 8_665
Fe2 O2 2.0050(9) 7_755
O1 C1 1.2319(15) .
C1 O2 1.2619(15) .
C1 H1 1.0491 .
C2 N1 1.435(9) 3_775
C2 N1 1.435(9) 2_755
C2 N1 1.435(9) .
C2 H2 0.8988 .
N1 N1 1.314(13) 3_775
N1 N1 1.314(13) 2_755
N1 C2 1.434(9) 4_775
N1 H3 0.7423 .

loop_
_geom_hbond_atom_site_label_D
_geom_hbond_atom_site_label_H
_geom_hbond_atom_site_label_A
_geom_hbond_distance_DH
_geom_hbond_distance_HA
_geom_hbond_distance_DA
_geom_hbond_angle_DHA
_geom_hbond_site_symmetry_A
N1 H3 O1 0.74 2.41 3.050(4) 145.5 5_755

loop_
_geom_torsion_atom_site_label_1
_geom_torsion_atom_site_label_2
_geom_torsion_atom_site_label_3
_geom_torsion_atom_site_label_4
_geom_torsion
_geom_torsion_site_symmetry_1
_geom_torsion_site_symmetry_4
O1 Fe1 O1 C1 -161.78(12) 5_655 .
O1 Fe1 O1 C1 -117.38(10) 2_655 .
O1 Fe1 O1 C1 153.66(14) 6 .
O1 Fe1 O1 C1 -24.09(13) 3_665 .
O1 Fe1 O1 C1 60.46(10) 4_665 .
Fe1 O1 C1 O2 -167.91(10) . .
O1 C1 O2 Fe2 -178.03(11) . .
O2 Fe2 O2 C1 50.31(9) 9_545 .
O2 Fe2 O2 C1 -129.69(9) 3_765 .
O2 Fe2 O2 C1 -38.57(12) 2_645 .
O2 Fe2 O2 C1 141.43(12) 8_665 .
O2 Fe2 O2 C1 148.0(10) 7_755 .
N1 C2 N1 N1 68.5(2) 2_755 3_775
N1 C2 N1 N1 -68.5(2) 3_775 2_755
N1 C2 N1 C2 -34.23(11) 3_775 4_775
N1 C2 N1 C2 34.23(11) 2_755 4_775
